data_7059444
loop_
_publ_author_name
'Pal, Pampi'
'Das, Kinsuk'
'Hossain, Anowar'
'Frontera, Antonio'
'Mukhopadhyay, Subrata'

_publ_section_title
;
 Supramolecular and theoretical perspectives of
 2,2&#x2032;:6&#x2032;,2&#x2032;&#x2032;-terpyridine based Ni(ii) and
 Cu(ii) complexes: on the importance of C--H&#x22EF;Cl and \p&#x22EF;\p
 interactions
;
_journal_issue 18
_journal_name_full 'New Journal of Chemistry'
_journal_page_first 7310
_journal_page_last 7318
_journal_paper_doi 10.1039/D0NJ00094A
_journal_volume 44
_journal_year 2020
_chemical_formula_moiety 'C15 H15 Cl N3 Ni O2, Cl'
_chemical_formula_sum 'C15 H15 Cl2 N3 Ni O2'
_chemical_formula_weight 398.89
_space_group_crystal_system monoclinic
_space_group_IT_number 14
_space_group_name_Hall '-P 2yn'
_space_group_name_H-M_alt 'P 1 21/n 1'
_atom_sites_solution_hydrogens mixed
_audit_creation_method SHELXL-2016/6
_audit_update_record
;
2019-06-13 deposited with the CCDC.	2020-03-30 downloaded from the CCDC.
;
_cell_angle_alpha 90
_cell_angle_beta 105.290(15)
_cell_angle_gamma 90
_cell_formula_units_Z 4
_cell_length_a 12.485(6)
_cell_length_b 9.687(4)
_cell_length_c 14.318(6)
_cell_measurement_reflns_used 2655
_cell_measurement_temperature 293(2)
_cell_measurement_theta_max 25.88
_cell_measurement_theta_min 2.87
_cell_volume 1670.4(13)
_computing_cell_refinement 'APEX2(Bruker,2007)and SAINT (Bruker,2007)'
_computing_data_collection 'APEX2 (Bruker, 2007)'
_computing_data_reduction 'SAINT(Bruker,2007)and XPREP(Bruker,2007)'
_computing_molecular_graphics
;    
ORTEP-3 for Windows (Farrugia, 1997), DIAMOND (Brandenburg,
1999) and Mercury (Macrae <i>et al.</i>, 2006)
;
_computing_publication_material 'PLATON (Spek, 2009)'
_computing_structure_refinement 'SHELXL-2016/6 (Sheldrick, 2016)'
_computing_structure_solution 'SHELXT 2014/5 (Sheldrick, 2014)'
_diffrn_ambient_temperature 293(2)
_diffrn_measured_fraction_theta_full 0.995
_diffrn_measured_fraction_theta_max 0.995
_diffrn_measurement_device_type 'Bruker SMART APEX II CCD area-detector'
_diffrn_measurement_method '\w and \f'
_diffrn_radiation_type MoK\a
_diffrn_radiation_wavelength 0.71073
_diffrn_reflns_av_R_equivalents 0.0354
_diffrn_reflns_av_unetI/netI 0.0216
_diffrn_reflns_Laue_measured_fraction_full 0.995
_diffrn_reflns_Laue_measured_fraction_max 0.995
_diffrn_reflns_limit_h_max 16
_diffrn_reflns_limit_h_min -16
_diffrn_reflns_limit_k_max 12
_diffrn_reflns_limit_k_min -12
_diffrn_reflns_limit_l_max 18
_diffrn_reflns_limit_l_min -18
_diffrn_reflns_number 24244
_diffrn_reflns_point_group_measured_fraction_full 0.995
_diffrn_reflns_point_group_measured_fraction_max 0.995
_diffrn_reflns_theta_full 25.242
_diffrn_reflns_theta_max 27.139
_diffrn_reflns_theta_min 2.568
_diffrn_source 'fine-focus sealed tube'
_exptl_absorpt_coefficient_mu 1.492
_exptl_absorpt_correction_T_max 0.84
_exptl_absorpt_correction_T_min 0.55
_exptl_absorpt_correction_type multi-scan
_exptl_absorpt_process_details SADABS
_exptl_crystal_colour green
_exptl_crystal_density_diffrn 1.586
_exptl_crystal_description block
_exptl_crystal_F_000 816
_exptl_crystal_size_max 0.21
_exptl_crystal_size_mid 0.13
_exptl_crystal_size_min 0.07
_refine_diff_density_max 0.828
_refine_diff_density_min -1.272
_refine_diff_density_rms 0.391
_refine_ls_extinction_method none
_refine_ls_goodness_of_fit_ref 0.893
_refine_ls_hydrogen_treatment mixed
_refine_ls_matrix_type full
_refine_ls_number_parameters 224
_refine_ls_number_reflns 3686
_refine_ls_number_restraints 0
_refine_ls_restrained_S_all 0.893
_refine_ls_R_factor_all 0.0400
_refine_ls_R_factor_gt 0.0273
_refine_ls_shift/su_max 0.001
_refine_ls_shift/su_mean 0.000
_refine_ls_structure_factor_coef Fsqd
_refine_ls_weighting_details 'w=1/[\s^2^(Fo^2^)+(0.1000P)^2^+0.6725P] where P=(Fo^2^+2Fc^2^)/3'
_refine_ls_weighting_scheme calc
_refine_ls_wR_factor_gt 0.0934
_refine_ls_wR_factor_ref 0.1204
_reflns_Friedel_coverage 0.000
_reflns_number_gt 3249
_reflns_number_total 3686
_reflns_threshold_expression 'I > 2\s(I)'
_cod_data_source_file d0nj00094a2.cif
_cod_data_source_block SM_KD8_0m_a
_cod_depositor_comments
;Adding full bibliography for 7059444--7059445.cif.

 Adding full bibliography for 7059444--7059445.cif.
;
_cod_original_sg_symbol_H-M 'P 21/n'
_cod_database_code 7059444
_shelx_shelxl_version_number 2016/6
_shelx_space_group_comment
;
The symmetry employed for this shelxl refinement is uniquely defined
by the following loop, which should always be used as a source of
symmetry information in preference to the above space-group names.
They are only intended as comments.
;

loop_
_space_group_symop_operation_xyz
'x, y, z'
'-x+1/2, y+1/2, -z+1/2'
'-x, -y, -z'
'x-1/2, -y-1/2, z-1/2'

loop_
_atom_site_label
_atom_site_type_symbol
_atom_site_fract_x
_atom_site_fract_y
_atom_site_fract_z
_atom_site_U_iso_or_equiv
_atom_site_adp_type
_atom_site_occupancy
_atom_site_site_symmetry_order
_atom_site_calc_flag
_atom_site_refinement_flags_posn
_atom_site_refinement_flags_adp
_atom_site_refinement_flags_occupancy
_atom_site_disorder_assembly
_atom_site_disorder_group
Ni1 Ni 0.67230(2) 0.15865(3) 0.45543(2) 0.03112(13) Uani 1 1 d . . . . .
Cl1 Cl 0.60341(5) 0.14964(6) 0.59576(4) 0.04040(16) Uani 1 1 d . . . . .
Cl2 Cl 0.86944(6) 0.38229(8) 0.28395(5) 0.0594(2) Uani 1 1 d . . . . .
O2 O 0.63518(14) -0.04669(16) 0.42854(13) 0.0391(3) Uani 1 1 d . . . . .
O1 O 0.7285(2) 0.1475(2) 0.32992(16) 0.0590(6) Uani 1 1 d . . . . .
N1 N 0.52753(16) 0.2637(2) 0.38063(13) 0.0416(4) Uani 1 1 d . . . . .
N2 N 0.72101(18) 0.35393(18) 0.47619(15) 0.0392(4) Uani 1 1 d . . . . .
N3 N 0.83591(15) 0.1351(2) 0.53833(14) 0.0396(4) Uani 1 1 d . . . . .
C1 C 0.4298(2) 0.2083(3) 0.33528(19) 0.0530(6) Uani 1 1 d . . . . .
H1 H 0.423532 0.112702 0.330998 0.064 Uiso 1 1 calc R U . . .
C5 C 0.5368(2) 0.4016(3) 0.38727(17) 0.0455(5) Uani 1 1 d . . . . .
C6 C 0.6482(2) 0.4532(2) 0.43804(18) 0.0477(6) Uani 1 1 d . . . . .
C3 C 0.3466(3) 0.4273(4) 0.3021(2) 0.0714(9) Uani 1 1 d . . . . .
H3 H 0.285217 0.482589 0.275603 0.086 Uiso 1 1 calc R U . . .
C2 C 0.3374(3) 0.2882(4) 0.2944(2) 0.0680(8) Uani 1 1 d . . . . .
H2 H 0.270478 0.247288 0.262323 0.082 Uiso 1 1 calc R U . . .
C4 C 0.4458(3) 0.4873(3) 0.3487(2) 0.0631(8) Uani 1 1 d . . . . .
H4 H 0.452437 0.582700 0.354463 0.076 Uiso 1 1 calc R U . . .
C15 C 0.8878(2) 0.0180(3) 0.56919(19) 0.0509(6) Uani 1 1 d . . . . .
H11 H 0.849233 -0.064666 0.553824 0.061 Uiso 1 1 calc R U . . .
C11 C 0.89064(19) 0.2566(3) 0.56160(17) 0.0458(6) Uani 1 1 d . . . . .
C13 C 1.0538(2) 0.1359(4) 0.6460(2) 0.0702(9) Uani 1 1 d . . . . .
H9 H 1.127820 0.135807 0.681620 0.084 Uiso 1 1 calc R U . . .
C10 C 0.8252(2) 0.3808(3) 0.52632(19) 0.0480(6) Uani 1 1 d . . . . .
C7 C 0.6800(3) 0.5904(3) 0.4487(3) 0.0739(10) Uani 1 1 d . . . . .
H5 H 0.630470 0.660577 0.422050 0.089 Uiso 1 1 calc R U . . .
C14 C 0.9978(2) 0.0140(4) 0.6237(2) 0.0652(8) Uani 1 1 d . . . . .
H10 H 1.032434 -0.069674 0.644550 0.078 Uiso 1 1 calc R U . . .
C8 C 0.7862(4) 0.6195(3) 0.4997(3) 0.0887(12) Uani 1 1 d . . . . .
H6 H 0.809067 0.711077 0.507160 0.106 Uiso 1 1 calc R U . . .
C12 C 1.0009(2) 0.2585(4) 0.6159(2) 0.0649(9) Uani 1 1 d . . . . .
H8 H 1.038238 0.341871 0.631687 0.078 Uiso 1 1 calc R U . . .
C9 C 0.8608(3) 0.5171(4) 0.5406(3) 0.0740(10) Uani 1 1 d . . . . .
H7 H 0.932386 0.538561 0.576516 0.089 Uiso 1 1 calc R U . . .
H12 H 0.765(3) 0.203(4) 0.314(2) 0.054(9) Uiso 1 1 d . . . . .
H14 H 0.631(3) -0.069(3) 0.375(2) 0.052(9) Uiso 1 1 d . . . . .
H15 H 0.573(3) -0.072(4) 0.432(2) 0.069(10) Uiso 1 1 d . . . . .
H13 H 0.711(3) 0.098(4) 0.291(2) 0.057(10) Uiso 1 1 d . . . . .

loop_
_atom_site_aniso_label
_atom_site_aniso_U_11
_atom_site_aniso_U_22
_atom_site_aniso_U_33
_atom_site_aniso_U_23
_atom_site_aniso_U_13
_atom_site_aniso_U_12
Ni1 0.03081(18) 0.02430(18) 0.03721(19) 0.00007(9) 0.00712(13) -0.00382(9)
Cl1 0.0380(3) 0.0426(3) 0.0416(3) -0.0019(2) 0.0121(2) -0.0086(2)
Cl2 0.0643(4) 0.0575(4) 0.0557(4) 0.0145(3) 0.0146(3) -0.0149(3)
O2 0.0418(9) 0.0298(8) 0.0465(9) -0.0035(7) 0.0132(7) -0.0067(6)
O1 0.0802(15) 0.0521(12) 0.0536(12) -0.0116(9) 0.0336(11) -0.0271(10)
N1 0.0461(10) 0.0354(10) 0.0398(9) 0.0052(8) 0.0052(8) 0.0044(8)
N2 0.0488(11) 0.0296(9) 0.0421(10) -0.0028(7) 0.0169(9) -0.0092(7)
N3 0.0306(9) 0.0441(11) 0.0439(11) -0.0070(8) 0.0094(8) -0.0043(7)
C1 0.0467(13) 0.0537(15) 0.0501(14) 0.0058(12) -0.0024(11) 0.0035(12)
C5 0.0633(15) 0.0342(11) 0.0401(11) 0.0044(9) 0.0156(11) 0.0098(11)
C6 0.0717(16) 0.0274(11) 0.0502(12) 0.0005(9) 0.0268(12) -0.0014(11)
C3 0.0624(18) 0.076(2) 0.0690(19) 0.0139(16) 0.0059(15) 0.0293(17)
C2 0.0558(17) 0.073(2) 0.0643(17) 0.0102(16) -0.0030(13) 0.0146(15)
C4 0.088(2) 0.0420(14) 0.0614(16) 0.0088(12) 0.0227(15) 0.0231(14)
C15 0.0422(12) 0.0547(15) 0.0533(13) -0.0045(11) 0.0080(11) 0.0071(11)
C11 0.0358(11) 0.0608(15) 0.0431(11) -0.0145(11) 0.0147(9) -0.0171(11)
C13 0.0348(14) 0.110(3) 0.0612(18) -0.0201(17) 0.0037(13) -0.0008(15)
C10 0.0550(15) 0.0422(13) 0.0524(13) -0.0125(11) 0.0237(11) -0.0220(11)
C7 0.103(3) 0.0277(13) 0.096(2) -0.0025(13) 0.035(2) -0.0085(14)
C14 0.0444(14) 0.089(2) 0.0585(16) -0.0054(15) 0.0066(12) 0.0189(15)
C8 0.119(3) 0.0309(15) 0.123(3) -0.0160(18) 0.043(3) -0.0274(18)
C12 0.0393(13) 0.096(2) 0.0585(16) -0.0203(16) 0.0112(11) -0.0235(15)
C9 0.078(2) 0.058(2) 0.091(2) -0.0258(17) 0.0296(18) -0.0364(17)

loop_
_atom_type_symbol
_atom_type_description
_atom_type_scat_dispersion_real
_atom_type_scat_dispersion_imag
_atom_type_scat_source
C C 0.0033 0.0016 'International Tables Vol C Tables 4.2.6.8 and 6.1.1.4'
H H 0.0000 0.0000 'International Tables Vol C Tables 4.2.6.8 and 6.1.1.4'
N N 0.0061 0.0033 'International Tables Vol C Tables 4.2.6.8 and 6.1.1.4'
Ni Ni 0.3393 1.1124 'International Tables Vol C Tables 4.2.6.8 and 6.1.1.4'
O O 0.0106 0.0060 'International Tables Vol C Tables 4.2.6.8 and 6.1.1.4'
Cl Cl 0.1484 0.1585 'International Tables Vol C Tables 4.2.6.8 and 6.1.1.4'

loop_
_geom_angle_atom_site_label_1
_geom_angle_atom_site_label_2
_geom_angle_atom_site_label_3
_geom_angle
_geom_angle_site_symmetry_1
_geom_angle_site_symmetry_3
_geom_angle_publ_flag
N2 Ni1 O2 174.33(8) . . ?
N2 Ni1 N3 78.69(9) . . ?
O2 Ni1 N3 98.01(8) . . ?
N2 Ni1 O1 91.07(8) . . ?
O2 Ni1 O1 84.25(8) . . ?
N3 Ni1 O1 89.04(9) . . ?
N2 Ni1 N1 78.65(9) . . ?
O2 Ni1 N1 104.59(8) . . ?
N3 Ni1 N1 157.34(9) . . ?
O1 Ni1 N1 91.45(9) . . ?
N2 Ni1 Cl1 94.18(6) . . ?
O2 Ni1 Cl1 90.51(5) . . ?
N3 Ni1 Cl1 91.90(6) . . ?
O1 Ni1 Cl1 174.75(6) . . ?
N1 Ni1 Cl1 89.67(6) . . ?
Ni1 O2 H14 114(2) . . ?
Ni1 O2 H15 116(2) . . ?
H14 O2 H15 99(3) . . ?
Ni1 O1 H12 125(2) . . ?
Ni1 O1 H13 126(3) . . ?
H12 O1 H13 108(4) . . ?
C1 N1 C5 119.0(2) . . ?
C1 N1 Ni1 127.24(18) . . ?
C5 N1 Ni1 113.54(16) . . ?
C10 N2 C6 122.7(2) . . ?
C10 N2 Ni1 118.85(18) . . ?
C6 N2 Ni1 118.43(18) . . ?
C15 N3 C11 119.4(2) . . ?
C15 N3 Ni1 127.09(17) . . ?
C11 N3 Ni1 113.49(17) . . ?
N1 C1 C2 122.2(3) . . ?
N1 C1 H1 118.9 . . ?
C2 C1 H1 118.9 . . ?
N1 C5 C4 121.2(3) . . ?
N1 C5 C6 115.1(2) . . ?
C4 C5 C6 123.7(3) . . ?
N2 C6 C7 120.1(3) . . ?
N2 C6 C5 114.1(2) . . ?
C7 C6 C5 125.8(3) . . ?
C2 C3 C4 120.5(3) . . ?
C2 C3 H3 119.8 . . ?
C4 C3 H3 119.8 . . ?
C3 C2 C1 118.6(3) . . ?
C3 C2 H2 120.7 . . ?
C1 C2 H2 120.7 . . ?
C3 C4 C5 118.5(3) . . ?
C3 C4 H4 120.8 . . ?
C5 C4 H4 120.8 . . ?
N3 C15 C14 122.4(3) . . ?
N3 C15 H11 118.8 . . ?
C14 C15 H11 118.8 . . ?
N3 C11 C12 120.6(3) . . ?
N3 C11 C10 115.3(2) . . ?
C12 C11 C10 124.1(3) . . ?
C14 C13 C12 120.0(3) . . ?
C14 C13 H9 120.0 . . ?
C12 C13 H9 120.0 . . ?
N2 C10 C9 119.5(3) . . ?
N2 C10 C11 113.6(2) . . ?
C9 C10 C11 126.9(3) . . ?
C8 C7 C6 117.8(3) . . ?
C8 C7 H5 121.1 . . ?
C6 C7 H5 121.1 . . ?
C13 C14 C15 118.4(3) . . ?
C13 C14 H10 120.8 . . ?
C15 C14 H10 120.8 . . ?
C7 C8 C9 122.1(3) . . ?
C7 C8 H6 119.0 . . ?
C9 C8 H6 119.0 . . ?
C13 C12 C11 119.2(3) . . ?
C13 C12 H8 120.4 . . ?
C11 C12 H8 120.4 . . ?
C8 C9 C10 117.8(3) . . ?
C8 C9 H7 121.1 . . ?
C10 C9 H7 121.1 . . ?

loop_
_geom_bond_atom_site_label_1
_geom_bond_atom_site_label_2
_geom_bond_distance
_geom_bond_site_symmetry_2
_geom_bond_publ_flag
Ni1 N2 1.9854(19) . ?
Ni1 O2 2.0557(18) . ?
Ni1 N3 2.087(2) . ?
Ni1 O1 2.097(2) . ?
Ni1 N1 2.105(2) . ?
Ni1 Cl1 2.3865(11) . ?
O2 H14 0.78(3) . ?
O2 H15 0.83(4) . ?
O1 H12 0.78(3) . ?
O1 H13 0.73(3) . ?
N1 C1 1.335(3) . ?
N1 C5 1.342(3) . ?
N2 C10 1.335(3) . ?
N2 C6 1.337(3) . ?
N3 C15 1.323(4) . ?
N3 C11 1.358(3) . ?
C1 C2 1.384(4) . ?
C1 H1 0.9300 . ?
C5 C4 1.397(4) . ?
C5 C6 1.477(4) . ?
C6 C7 1.384(4) . ?
C3 C2 1.354(5) . ?
C3 C4 1.371(5) . ?
C3 H3 0.9300 . ?
C2 H2 0.9300 . ?
C4 H4 0.9300 . ?
C15 C14 1.390(4) . ?
C15 H11 0.9300 . ?
C11 C12 1.391(4) . ?
C11 C10 1.467(4) . ?
C13 C14 1.367(5) . ?
C13 C12 1.372(5) . ?
C13 H9 0.9300 . ?
C10 C9 1.391(4) . ?
C7 C8 1.364(6) . ?
C7 H5 0.9300 . ?
C14 H10 0.9300 . ?
C8 C9 1.380(6) . ?
C8 H6 0.9300 . ?
C12 H8 0.9300 . ?
C9 H7 0.9300 . ?
